data_8103121
loop_
_publ_author_name
'Saman Hajmohammadi'
'Masoumeh Tabatabaee'
'Sohrab Hajmohammadi'
'Nasim Basir Ghafoori'
'Masood Parvez'

_publ_section_title
;
 Crystal structure of
 N,N'-bis(2-hydroxy-4-methoxysalicylidene)ethylenediaminatonickel(II),
 Ni(C18H18N2O4)
;
_journal_issue 1
_journal_name_full 'Zeitschrift f\"ur Kristallographie - New Crystal Structures'
_journal_page_first 131
_journal_volume 226
_journal_year 2011
_chemical_formula_moiety 'C18 H18 N2 Ni O4'
_chemical_formula_sum 'C18 H18 N2 Ni O4'
_chemical_formula_weight 385.05
_chemical_name_systematic
;
nickel N,N'-bis(2-hydroxy-4-methoxysalicylidene)ethylenediaminato

;
_space_group_IT_number 33
_symmetry_cell_setting orthorhombic
_symmetry_space_group_name_Hall 'P 2c -2n'
_symmetry_space_group_name_H-M 'P n a 21'
_atom_sites_solution_hydrogens difmap
_atom_sites_solution_primary direct
_atom_sites_solution_secondary difmap
_audit_creation_method SHELXL-97
_cell_angle_alpha 90.00
_cell_angle_beta 90.00
_cell_angle_gamma 90.00
_cell_formula_units_Z 4
_cell_length_a 25.8838(13)
_cell_length_b 6.3836(3)
_cell_length_c 9.9193(5)
_cell_measurement_reflns_used 2614
_cell_measurement_temperature 173(2)
_cell_measurement_theta_max 30.0
_cell_measurement_theta_min 1.0
_cell_volume 1638.98(14)
_diffrn_ambient_temperature 173(2)
_diffrn_measured_fraction_theta_full 0.992
_diffrn_measured_fraction_theta_max 0.992
_diffrn_measurement_device_type 'Nonius APEX2 CCD'
_diffrn_measurement_method ' \w and \f scans '
_diffrn_radiation_monochromator graphite
_diffrn_radiation_source 'fine-focus sealed tube'
_diffrn_radiation_type MoK\a
_diffrn_radiation_wavelength 0.71073
_diffrn_reflns_av_R_equivalents 0.0000
_diffrn_reflns_av_sigmaI/netI 0.0298
_diffrn_reflns_limit_h_max 36
_diffrn_reflns_limit_h_min -36
_diffrn_reflns_limit_k_max 8
_diffrn_reflns_limit_k_min -8
_diffrn_reflns_limit_l_max 14
_diffrn_reflns_limit_l_min -13
_diffrn_reflns_number 4477
_diffrn_reflns_theta_full 30.10
_diffrn_reflns_theta_max 30.10
_diffrn_reflns_theta_min 3.29
_diffrn_standards_number 0
_exptl_absorpt_coefficient_mu 1.210
_exptl_absorpt_correction_T_max 0.9094
_exptl_absorpt_correction_T_min 0.8489
_exptl_absorpt_correction_type multi-scan
_exptl_absorpt_process_details 'SORTAV: (Blessing, 1997)'
_exptl_crystal_colour Orange
_exptl_crystal_density_diffrn 1.560
_exptl_crystal_density_method 'not measured'
_exptl_crystal_description Block
_exptl_crystal_F_000 800
_exptl_crystal_size_max 0.14
_exptl_crystal_size_mid 0.12
_exptl_crystal_size_min 0.08
_refine_diff_density_max 0.269
_refine_diff_density_min -0.364
_refine_diff_density_rms 0.066
_refine_ls_abs_structure_details 'Flack H D (1983), Acta Cryst. A39, 876-881'
_refine_ls_abs_structure_Flack 0.429(17)
_refine_ls_extinction_method none
_refine_ls_goodness_of_fit_ref 1.079
_refine_ls_hydrogen_treatment constr
_refine_ls_matrix_type full
_refine_ls_number_parameters 229
_refine_ls_number_reflns 4477
_refine_ls_number_restraints 1
_refine_ls_restrained_S_all 1.078
_refine_ls_R_factor_all 0.0462
_refine_ls_R_factor_gt 0.0407
_refine_ls_shift/su_max 0.001
_refine_ls_shift/su_mean 0.000
_refine_ls_structure_factor_coef Fsqd
_refine_ls_weighting_details 'calc w=1/[\s^2^(Fo^2^)+(0.0077P)^2^+2.7490P] where P=(Fo^2^+2Fc^2^)/3'
_refine_ls_weighting_scheme calc
_refine_ls_wR_factor_gt 0.0825
_refine_ls_wR_factor_ref 0.0877
_reflns_number_gt 4183
_reflns_number_total 4477
_reflns_threshold_expression '(I) > 2.0\s(I)'
_cod_data_source_file 1267-3333.cff
_cod_data_source_block Global
_cod_depositor_comments
;
The following automatic conversions were performed:

'_symmetry_cell_setting' value 'Orthorhombic' changed to
'orthorhombic' according to
/home/saulius/struct/CIF-dictionaries/cif_core.dic dictionary named
'cif_core.dic' version 2.4.1 from
2010-06-29.

'_exptl_absorpt_correction_type' value 'Multi-scan'
changed to 'multi-scan' according to
/home/saulius/struct/CIF-dictionaries/cif_core.dic dictionary named
'cif_core.dic' version 2.4.1 from 2010-06-29.

Automatic conversion script
Id: cif_fix_values 1715 2011-07-08 13:25:40Z adriana 
;
_cod_database_code 8103121

loop_
_symmetry_equiv_pos_as_xyz
'x, y, z'
'-x, -y, z+1/2'
'-x+1/2, y+1/2, z+1/2'
'x+1/2, -y+1/2, z'

loop_
_atom_site_label
_atom_site_type_symbol
_atom_site_fract_x
_atom_site_fract_y
_atom_site_fract_z
_atom_site_U_iso_or_equiv
_atom_site_adp_type
_atom_site_occupancy
_atom_site_symmetry_multiplicity
_atom_site_calc_flag
_atom_site_refinement_flags
Ni1 Ni 0.173443(12) 0.96303(5) 0.13401(5) 0.02146(8) Uani 1 1 d .
O1 O 0.12885(8) 0.8066(3) 0.2403(2) 0.0247(4) Uani 1 1 d .
O2 O 0.22053(8) 0.7512(3) 0.1656(2) 0.0258(4) Uani 1 1 d .
O3 O -0.03295(9) 0.5371(4) 0.3855(2) 0.0322(5) Uani 1 1 d .
O4 O 0.37381(7) 0.3463(3) 0.1258(3) 0.0350(5) Uani 1 1 d .
N1 N 0.12692(10) 1.1785(3) 0.1093(2) 0.0258(5) Uani 1 1 d .
N2 N 0.21601(10) 1.1102(4) 0.0170(2) 0.0251(5) Uani 1 1 d .
C1 C 0.07900(11) 0.8298(4) 0.2490(3) 0.0221(5) Uani 1 1 d .
C2 C 0.05044(12) 0.6740(4) 0.3187(3) 0.0247(6) Uani 1 1 d .
H2 H 0.0681 0.5619 0.3618 0.030 Uiso 1 1 calc R
C3 C -0.00293(12) 0.6843(5) 0.3243(3) 0.0255(6) Uani 1 1 d .
C4 C -0.03040(12) 0.8514(5) 0.2651(3) 0.0316(7) Uani 1 1 d .
H4 H -0.0671 0.8561 0.2686 0.038 Uiso 1 1 calc R
C5 C -0.00298(13) 1.0064(5) 0.2027(3) 0.0300(6) Uani 1 1 d .
H5 H -0.0212 1.1208 0.1642 0.036 Uiso 1 1 calc R
C6 C 0.05153(11) 1.0028(5) 0.1933(3) 0.0252(6) Uani 1 1 d .
C7 C 0.07794(10) 1.1739(4) 0.1331(4) 0.0267(5) Uani 1 1 d .
H7 H 0.0581 1.2933 0.1085 0.032 Uiso 1 1 calc R
C8 C 0.15101(13) 1.3701(5) 0.0569(3) 0.0306(7) Uani 1 1 d .
H8A H 0.1666 1.4521 0.1312 0.037 Uiso 1 1 calc R
H8B H 0.1250 1.4585 0.0108 0.037 Uiso 1 1 calc R
C9 C 0.19200(13) 1.3000(5) -0.0410(3) 0.0291(6) Uani 1 1 d .
H9A H 0.1764 1.2680 -0.1298 0.035 Uiso 1 1 calc R
H9B H 0.2182 1.4114 -0.0531 0.035 Uiso 1 1 calc R
C10 C 0.26116(11) 1.0543(5) -0.0260(3) 0.0259(6) Uani 1 1 d .
H10 H 0.2780 1.1436 -0.0887 0.031 Uiso 1 1 calc R
C11 C 0.28739(11) 0.8674(5) 0.0144(3) 0.0257(6) Uani 1 1 d .
C12 C 0.33665(12) 0.8229(6) -0.0404(3) 0.0330(7) Uani 1 1 d .
H12 H 0.3509 0.9159 -0.1053 0.040 Uiso 1 1 calc R
C13 C 0.36437(12) 0.6506(6) -0.0030(3) 0.0333(7) Uani 1 1 d .
H13 H 0.3975 0.6244 -0.0409 0.040 Uiso 1 1 calc R
C14 C 0.34312(12) 0.5124(5) 0.0924(3) 0.0288(6) Uani 1 1 d .
C15 C 0.29505(10) 0.5472(4) 0.1471(4) 0.0250(6) Uani 1 1 d .
H15 H 0.2812 0.4506 0.2105 0.030 Uiso 1 1 calc R
C16 C 0.26600(10) 0.7259(4) 0.1096(3) 0.0225(6) Uani 1 1 d .
C17 C -0.00699(15) 0.3769(6) 0.4605(4) 0.0373(8) Uani 1 1 d .
H17A H -0.0326 0.2893 0.5066 0.045 Uiso 1 1 calc R
H17B H 0.0159 0.4417 0.5272 0.045 Uiso 1 1 calc R
H17C H 0.0135 0.2901 0.3989 0.045 Uiso 1 1 calc R
C18 C 0.35836(14) 0.2181(6) 0.2356(4) 0.0383(8) Uani 1 1 d .
H18A H 0.3849 0.1120 0.2527 0.046 Uiso 1 1 calc R
H18B H 0.3256 0.1488 0.2136 0.046 Uiso 1 1 calc R
H18C H 0.3538 0.3049 0.3162 0.046 Uiso 1 1 calc R

loop_
_atom_site_aniso_label
_atom_site_aniso_U_11
_atom_site_aniso_U_22
_atom_site_aniso_U_33
_atom_site_aniso_U_23
_atom_site_aniso_U_13
_atom_site_aniso_U_12
Ni1 0.02233(14) 0.01897(13) 0.02307(14) 0.00216(18) 0.00067(18) -0.00029(11)
O1 0.0210(10) 0.0249(10) 0.0282(10) 0.0041(8) 0.0026(8) 0.0018(8)
O2 0.0208(9) 0.0250(9) 0.0317(12) 0.0051(8) 0.0031(8) 0.0017(7)
O3 0.0258(11) 0.0346(12) 0.0362(12) 0.0057(10) 0.0058(9) -0.0009(9)
O4 0.0232(9) 0.0373(10) 0.0444(13) 0.0002(14) -0.0008(13) 0.0067(8)
N1 0.0314(12) 0.0184(9) 0.0277(14) 0.0024(9) -0.0017(10) 0.0001(9)
N2 0.0301(13) 0.0229(11) 0.0222(11) 0.0020(9) -0.0015(10) -0.0024(9)
C1 0.0230(13) 0.0217(12) 0.0216(12) -0.0018(10) -0.0005(10) 0.0018(10)
C2 0.0251(14) 0.0226(13) 0.0264(13) 0.0016(11) 0.0018(11) 0.0011(11)
C3 0.0247(15) 0.0271(14) 0.0246(14) -0.0022(12) 0.0016(11) -0.0010(12)
C4 0.0220(14) 0.0354(17) 0.0375(17) -0.0030(13) -0.0019(12) 0.0042(12)
C5 0.0290(15) 0.0281(14) 0.0330(16) 0.0008(12) -0.0032(12) 0.0054(11)
C6 0.0248(13) 0.0237(13) 0.0269(13) -0.0022(10) -0.0040(11) 0.0037(11)
C7 0.0323(13) 0.0195(10) 0.0283(12) 0.0002(16) 0.0012(17) 0.0050(9)
C8 0.0367(17) 0.0186(13) 0.0364(16) 0.0030(11) -0.0028(13) -0.0010(12)
C9 0.0387(17) 0.0215(13) 0.0271(14) 0.0044(11) -0.0011(13) -0.0038(12)
C10 0.0270(14) 0.0286(14) 0.0222(12) 0.0028(11) 0.0014(11) -0.0071(11)
C11 0.0247(14) 0.0288(14) 0.0237(13) -0.0007(11) 0.0015(11) -0.0041(11)
C12 0.0279(16) 0.0418(18) 0.0294(15) 0.0022(13) 0.0063(12) -0.0087(13)
C13 0.0218(14) 0.0453(19) 0.0326(16) -0.0029(14) 0.0055(12) -0.0019(13)
C14 0.0209(13) 0.0300(14) 0.0355(15) -0.0078(11) -0.0015(11) -0.0017(11)
C15 0.0188(10) 0.0269(11) 0.0294(15) -0.0014(13) 0.0021(13) -0.0036(9)
C16 0.0197(11) 0.0263(12) 0.0215(15) -0.0025(10) -0.0003(10) -0.0045(9)
C17 0.040(2) 0.0351(18) 0.0366(18) 0.0089(15) 0.0099(15) 0.0019(15)
C18 0.0322(17) 0.0398(19) 0.0429(18) -0.0004(15) -0.0037(15) 0.0101(14)

loop_
_atom_type_symbol
_atom_type_description
_atom_type_scat_dispersion_real
_atom_type_scat_dispersion_imag
_atom_type_scat_source
C C 0.0033 0.0016 'International Tables Vol C Tables 4.2.6.8 and 6.1.1.4'
H H 0.0000 0.0000 'International Tables Vol C Tables 4.2.6.8 and 6.1.1.4'
N N 0.0061 0.0033 'International Tables Vol C Tables 4.2.6.8 and 6.1.1.4'
O O 0.0106 0.0060 'International Tables Vol C Tables 4.2.6.8 and 6.1.1.4'
Ni Ni 0.3393 1.1124 'International Tables Vol C Tables 4.2.6.8 and 6.1.1.4'

loop_
_geom_angle_atom_site_label_1
_geom_angle_atom_site_label_2
_geom_angle_atom_site_label_3
_geom_angle
N1 Ni1 O2 177.71(11)
N1 Ni1 N2 85.82(11)
O2 Ni1 N2 94.87(10)
N1 Ni1 O1 94.06(10)
O2 Ni1 O1 85.41(9)
N2 Ni1 O1 175.90(11)
C1 O1 Ni1 126.38(19)
C16 O2 Ni1 127.63(18)
C3 O3 C17 117.1(3)
C14 O4 C18 118.0(3)
C7 N1 C8 120.1(2)
C7 N1 Ni1 126.90(19)
C8 N1 Ni1 113.02(19)
C10 N2 C9 118.5(3)
C10 N2 Ni1 127.1(2)
C9 N2 Ni1 114.1(2)
O1 C1 C2 118.0(2)
O1 C1 C6 123.9(3)
C2 C1 C6 118.2(3)
C3 C2 C1 120.4(3)
C3 C2 H2 119.8
C1 C2 H2 119.8
O3 C3 C2 123.7(3)
O3 C3 C4 114.8(3)
C2 C3 C4 121.5(3)
C5 C4 C3 118.3(3)
C5 C4 H4 120.8
C3 C4 H4 120.8
C4 C5 C6 122.5(3)
C4 C5 H5 118.8
C6 C5 H5 118.8
C5 C6 C7 119.7(3)
C5 C6 C1 119.0(3)
C7 C6 C1 121.3(3)
N1 C7 C6 124.6(2)
N1 C7 H7 117.7
C6 C7 H7 117.7
N1 C8 C9 106.3(2)
N1 C8 H8A 110.5
C9 C8 H8A 110.5
N1 C8 H8B 110.5
C9 C8 H8B 110.5
H8A C8 H8B 108.7
N2 C9 C8 106.8(2)
N2 C9 H9A 110.4
C8 C9 H9A 110.4
N2 C9 H9B 110.4
C8 C9 H9B 110.4
H9A C9 H9B 108.6
N2 C10 C11 124.5(3)
N2 C10 H10 117.8
C11 C10 H10 117.8
C12 C11 C16 118.7(3)
C12 C11 C10 119.2(3)
C16 C11 C10 122.2(3)
C13 C12 C11 122.1(3)
C13 C12 H12 119.0
C11 C12 H12 119.0
C12 C13 C14 118.9(3)
C12 C13 H13 120.6
C14 C13 H13 120.6
O4 C14 C15 123.8(3)
O4 C14 C13 115.0(3)
C15 C14 C13 121.2(3)
C14 C15 C16 120.4(3)
C14 C15 H15 119.8
C16 C15 H15 119.8
O2 C16 C15 117.7(2)
O2 C16 C11 123.6(3)
C15 C16 C11 118.7(3)
O3 C17 H17A 109.5
O3 C17 H17B 109.5
H17A C17 H17B 109.5
O3 C17 H17C 109.5
H17A C17 H17C 109.5
H17B C17 H17C 109.5
O4 C18 H18A 109.5
O4 C18 H18B 109.5
H18A C18 H18B 109.5
O4 C18 H18C 109.5
H18A C18 H18C 109.5
H18B C18 H18C 109.5

loop_
_geom_bond_atom_site_label_1
_geom_bond_atom_site_label_2
_geom_bond_distance
Ni1 N1 1.845(2)
Ni1 O2 1.8472(19)
Ni1 N2 1.856(3)
Ni1 O1 1.855(2)
O1 C1 1.302(3)
O2 C16 1.311(3)
O3 C3 1.362(4)
O3 C17 1.432(4)
O4 C14 1.366(4)
O4 C18 1.419(5)
N1 C7 1.290(4)
N1 C8 1.468(4)
N2 C10 1.294(4)
N2 C9 1.478(4)
C1 C2 1.419(4)
C1 C6 1.425(4)
C2 C3 1.384(4)
C2 H2 0.9500
C3 C4 1.410(4)
C4 C5 1.366(5)
C4 H4 0.9500
C5 C6 1.414(4)
C5 H5 0.9500
C6 C7 1.421(4)
C7 H7 0.9500
C8 C9 1.506(5)
C8 H8A 0.9900
C8 H8B 0.9900
C9 H9A 0.9900
C9 H9B 0.9900
C10 C11 1.430(4)
C10 H10 0.9500
C11 C12 1.415(4)
C11 C16 1.419(4)
C12 C13 1.365(5)
C12 H12 0.9500
C13 C14 1.406(5)
C13 H13 0.9500
C14 C15 1.375(4)
C15 C16 1.416(4)
C15 H15 0.9500
C17 H17A 0.9800
C17 H17B 0.9800
C17 H17C 0.9800
C18 H18A 0.9800
C18 H18B 0.9800
C18 H18C 0.9800

loop_
_geom_hbond_atom_site_label_D
_geom_hbond_atom_site_label_H
_geom_hbond_atom_site_label_A
_geom_hbond_distance_DH
_geom_hbond_distance_HA
_geom_hbond_distance_DA
_geom_hbond_angle_DHA
_geom_hbond_site_symmetry_A
C7 H7 O3 0.95 2.55 3.285(4) 134.5 2_574
C8 H8A O2 0.99 2.39 3.212(4) 140.1 1_565
C10 H10 O2 0.95 2.53 3.341(4) 143.1 3_554

loop_
_geom_torsion_atom_site_label_1
_geom_torsion_atom_site_label_2
_geom_torsion_atom_site_label_3
_geom_torsion_atom_site_label_4
_geom_torsion
N1 Ni1 O1 C1 17.7(2)
O2 Ni1 O1 C1 -164.6(2)
N2 Ni1 O2 C16 -4.0(2)
O1 Ni1 O2 C16 171.9(2)
N2 Ni1 N1 C7 160.8(3)
O1 Ni1 N1 C7 -15.1(3)
N2 Ni1 N1 C8 -19.2(2)
O1 Ni1 N1 C8 164.9(2)
N1 Ni1 N2 C10 -178.0(3)
O2 Ni1 N2 C10 4.2(3)
N1 Ni1 N2 C9 -4.4(2)
O2 Ni1 N2 C9 177.8(2)
Ni1 O1 C1 C2 170.0(2)
Ni1 O1 C1 C6 -10.4(4)
O1 C1 C2 C3 -176.2(3)
C6 C1 C2 C3 4.1(4)
C17 O3 C3 C2 7.2(4)
C17 O3 C3 C4 -173.0(3)
C1 C2 C3 O3 177.8(3)
C1 C2 C3 C4 -1.9(5)
O3 C3 C4 C5 179.5(3)
C2 C3 C4 C5 -0.8(5)
C3 C4 C5 C6 1.2(5)
C4 C5 C6 C7 -176.8(3)
C4 C5 C6 C1 1.0(5)
O1 C1 C6 C5 176.7(3)
C2 C1 C6 C5 -3.6(4)
O1 C1 C6 C7 -5.4(5)
C2 C1 C6 C7 174.2(3)
C8 N1 C7 C6 -174.9(3)
Ni1 N1 C7 C6 5.1(5)
C5 C6 C7 N1 -173.9(3)
C1 C6 C7 N1 8.3(5)
C7 N1 C8 C9 -142.9(3)
Ni1 N1 C8 C9 37.0(3)
C10 N2 C9 C8 -160.4(3)
Ni1 N2 C9 C8 25.4(3)
N1 C8 C9 N2 -38.1(3)
C9 N2 C10 C11 -175.7(3)
Ni1 N2 C10 C11 -2.3(4)
N2 C10 C11 C12 179.6(3)
N2 C10 C11 C16 -1.3(5)
C16 C11 C12 C13 -1.1(5)
C10 C11 C12 C13 178.0(3)
C11 C12 C13 C14 0.4(5)
C18 O4 C14 C15 -8.7(5)
C18 O4 C14 C13 170.8(3)
C12 C13 C14 O4 -178.9(3)
C12 C13 C14 C15 0.6(5)
O4 C14 C15 C16 178.5(3)
C13 C14 C15 C16 -0.9(5)
Ni1 O2 C16 C15 -178.3(2)
Ni1 O2 C16 C11 1.8(4)
C14 C15 C16 O2 -179.7(3)
C14 C15 C16 C11 0.2(5)
C12 C11 C16 O2 -179.3(3)
C10 C11 C16 O2 1.6(4)
C12 C11 C16 C15 0.7(4)
C10 C11 C16 C15 -178.3(3)
